data_2011059
loop_
_publ_author_name
'Luck, Rudy L.'
'Gawryszewska, Paula'
'Riehl, James P.'

_publ_section_title
;
 Tris(1,10-phenanthroline-<i>N</i>,<i>N</i>')chromium(III)
 triperchlorate hydrate
;
_journal_issue 6
_journal_name_full 'Acta Crystallographica Section C'
_journal_page_first e238
_journal_page_last e239
_journal_paper_doi 10.1107/S0108270100006107
_journal_volume 56
_journal_year 2000
_chemical_formula_iupac '[Cr (C12 H8 N2)3] (Cl O4)3, H2 O'
_chemical_formula_moiety 'C36 H24 Cr1 N6 3+, 3Cl O4 1-, H2 O1'
_chemical_formula_sum 'C36 H26 Cl3 Cr N6 O13'
_chemical_formula_weight 908.98
_space_group_IT_number 15
_symmetry_cell_setting monoclinic
_symmetry_space_group_name_Hall '-C 2yc'
_symmetry_space_group_name_H-M 'C 1 2/c 1'
_audit_creation_method 'WinGX routine CIF_UPDATE'
_cell_angle_alpha 90
_cell_angle_beta 91.2700(14)
_cell_angle_gamma 90
_cell_formula_units_Z 8
_cell_length_a 17.6320(4)
_cell_length_b 18.2840(4)
_cell_length_c 22.9980(4)
_cell_measurement_reflns_used 47108
_cell_measurement_temperature 100(2)
_cell_measurement_theta_max 30.03
_cell_measurement_theta_min 1.02
_cell_volume 7412.4(3)
_computing_cell_refinement 'DENZO and SCALEPAK (Otwinowski & Minor, 1997)'
_computing_data_collection 'KappaCCD Software (Nonius, 1999)'
_computing_data_reduction 'DENZO and SCALEPAK'
_computing_publication_material 'WinGX (Farrugia, 1998)'
_computing_structure_refinement 'SHELXL97 (Sheldrick, 1997)'
_computing_structure_solution 'SIR97 (Altomare et al., 1998)'
_diffrn_measured_fraction_theta_full .998
_diffrn_measured_fraction_theta_max .998
_diffrn_measurement_device KappaCCD
_diffrn_measurement_method '\f and \w scans with \k offsets'
_diffrn_radiation_monochromator graphite
_diffrn_radiation_source 'fine-focus sealed tube'
_diffrn_radiation_type MoK\a
_diffrn_radiation_wavelength .71073
_diffrn_reflns_av_R_equivalents .049
_diffrn_reflns_limit_h_max 24
_diffrn_reflns_limit_h_min -24
_diffrn_reflns_limit_k_max 25
_diffrn_reflns_limit_k_min -25
_diffrn_reflns_limit_l_max 32
_diffrn_reflns_limit_l_min -32
_diffrn_reflns_number 47108
_diffrn_reflns_theta_full 30.05
_diffrn_reflns_theta_max 30.05
_diffrn_reflns_theta_min 1.60
_diffrn_standards_decay_% 0
_exptl_absorpt_coefficient_mu .603
_exptl_absorpt_correction_T_max .94
_exptl_absorpt_correction_T_min .79
_exptl_absorpt_correction_type multi-scan
_exptl_absorpt_process_details '(SORTAV; Blessing, 1995)'
_exptl_crystal_colour red--yellow
_exptl_crystal_density_diffrn 1.629
_exptl_crystal_density_method 'not measured'
_exptl_crystal_description fragment
_exptl_crystal_F_000 3704
_exptl_crystal_size_max .20
_exptl_crystal_size_mid .17
_exptl_crystal_size_min .10
_refine_diff_density_max 1.14
_refine_diff_density_min -.579
_refine_ls_extinction_method none
_refine_ls_goodness_of_fit_ref 1.028
_refine_ls_hydrogen_treatment constr
_refine_ls_matrix_type full
_refine_ls_number_parameters 586
_refine_ls_number_reflns 10833
_refine_ls_number_restraints 40
_refine_ls_restrained_S_all 1.031
_refine_ls_R_factor_gt .075
_refine_ls_shift/su_max .001
_refine_ls_structure_factor_coef Fsqd
_refine_ls_weighting_details 'w = 1/[\s^2^(Fo^2^)+(0.1132*P)^2^], where P = (max(Fo^2^,0)+2*Fc^2^)/3'
_refine_ls_weighting_scheme calc
_refine_ls_wR_factor_ref .241
_reflns_number_gt 4967
_reflns_number_total 10833
_reflns_threshold_expression I>2\s(I)
_cod_data_source_file qb0212.cif
_cod_data_source_block I
_cod_original_sg_symbol_H-M 'C 2/c'
_cod_original_formula_sum 'C36 H26 Cl3 Cr1 N6 O13'
_cod_database_code 2011059
_cod_database_fobs_code 2011059

loop_
_symmetry_equiv_pos_as_xyz
'x, y, z'
'-x, y, -z+1/2'
'x+1/2, y+1/2, z'
'-x+1/2, y+1/2, -z+1/2'
'-x, -y, -z'
'x, -y, z-1/2'
'-x+1/2, -y+1/2, -z'
'x+1/2, -y+1/2, z-1/2'

loop_
_atom_site_label
_atom_site_fract_x
_atom_site_fract_y
_atom_site_fract_z
_atom_site_U_iso_or_equiv
_atom_site_adp_type
_atom_site_calc_flag
_atom_site_refinement_flags
_atom_site_occupancy
_atom_site_disorder_assembly
_atom_site_disorder_group
_atom_site_type_symbol
Cr1 .72094(4) .02683(4) .37656(3) .0319(2) Uani d . 1 . . Cr
Cl1 .45649(7) .13697(7) .46656(5) .0437(3) Uani d D 1 . . Cl
O11 .4854(2) .0804(2) .42957(16) .0548(10) Uani d D 1 . . O
O12 .4731(2) .2052(2) .4394(2) .0821(15) Uani d D 1 . . O
O13 .37564(18) .12992(19) .47144(15) .0473(9) Uani d D 1 . . O
O14 .4923(3) .1334(4) .52229(18) .117(2) Uani d D 1 . . O
Cl2 .68383(7) .21587(9) .73064(5) .0518(4) Uani d D 1 . . Cl
O21 .73669(19) .2070(2) .77732(14) .0485(9) Uani d D 1 . . O
O22 .7216(2) .2423(2) .67984(14) .0539(10) Uani d D 1 . . O
O23 .6226(3) .2614(3) .74633(18) .114(2) Uani d D 1 . . O
O24 .6506(2) .1442(3) .71789(18) .0873(16) Uani d D 1 . . O
Cl3 .94375(16) .01916(18) .07176(12) .0576(8) Uani d PD .486(2) . . Cl
O31 .9015(4) .0778(4) .0919(3) .0521(19) Uani d PD .486(2) . . O
O32 .8897(5) -.0247(5) .0480(3) .078(3) Uani d PD .486(2) . . O
O33 .9956(6) .0391(6) .0297(4) .102(4) Uani d PD .486(2) . . O
O34 .9809(8) -.0114(7) .1190(5) .130(5) Uani d PD .486(2) . . O
Cl4 1.00489(17) -.09442(19) .16678(13) .0676(9) Uani d PD .514(2) . . Cl
O41 1.0516(4) -.1485(4) .1726(3) .0483(17) Uiso d PD .514(2) . . O
O42 .9398(4) -.1160(4) .1338(3) .071(2) Uani d PD .514(2) . . O
O43 1.0366(6) -.0317(5) .1411(7) .128(5) Uani d PD .514(2) . . O
O44 .9820(7) -.0740(9) .2218(4) .168(7) Uani d PD .514(2) . . O
O50 .5873(6) .3942(6) .7921(5) .075(3) Uani d P .53 . . O
O501 .5519(7) .4069(9) .7690(5) .100(5) Uani d P .47 . . O
N1 .69576(19) .0595(2) .45918(15) .0325(8) Uani d . 1 . . N
N2 .8119(2) .0935(2) .39209(14) .0309(8) Uani d . 1 . . N
C1 .8698(2) .1095(3) .35823(19) .0363(10) Uani d . 1 . . C
H1 .8723 .0867 .3212 .054 Uiso calc R 1 . . H
C2 .9268(3) .1584(3) .3748(2) .0443(12) Uani d . 1 . . C
H2 .967 .1684 .3492 .067 Uiso calc R 1 . . H
C3 .9251(3) .1921(3) .4283(2) .0402(11) Uani d . 1 . . C
H3 .9641 .2254 .4399 .06 Uiso calc R 1 . . H
C4 .8646(2) .1767(3) .46594(18) .0338(10) Uani d . 1 . . C
C5 .8575(3) .2061(3) .5229(2) .0406(11) Uani d . 1 . . C
H5 .8946 .2397 .537 .061 Uiso calc R 1 . . H
C6 .7999(3) .1878(3) .5574(2) .0413(11) Uani d . 1 . . C
H6 .7973 .2086 .5952 .062 Uiso calc R 1 . . H
C7 .7422(3) .1373(3) .53808(19) .0362(10) Uani d . 1 . . C
C8 .6833(3) .1125(3) .57227(19) .0384(11) Uani d . 1 . . C
H8 .6776 .1308 .6106 .058 Uiso calc R 1 . . H
C9 .6334(3) .0612(3) .55017(19) .0398(11) Uani d . 1 . . C
H9 .5943 .0424 .5737 .06 Uiso calc R 1 . . H
C10 .6404(3) .0370(3) .49325(19) .0367(10) Uani d . 1 . . C
H10 .6043 .0031 .4781 .055 Uiso calc R 1 . . H
C11 .7475(2) .1078(2) .48176(17) .0308(9) Uani d . 1 . . C
C12 .8096(2) .1276(3) .44603(17) .0332(10) Uani d . 1 . . C
N3 .6650(2) .1100(2) .33495(15) .0338(8) Uani d . 1 . . N
N4 .7536(2) .0046(2) .29317(16) .0392(9) Uani d . 1 . . N
C13 .6209(3) .1617(3) .3571(2) .0414(11) Uani d . 1 . . C
H13 .6125 .1621 .3977 .062 Uiso calc R 1 . . H
C14 .5864(3) .2160(3) .3216(2) .0524(13) Uani d . 1 . . C
H14 .5554 .2525 .3384 .079 Uiso calc R 1 . . H
C15 .5980(3) .2154(3) .2632(2) .0549(15) Uani d . 1 . . C
H15 .5754 .2523 .2394 .082 Uiso calc R 1 . . H
C16 .6426(3) .1613(3) .2377(2) .0478(13) Uani d . 1 . . C
C17 .6566(3) .1531(4) .1765(2) .0584(16) Uani d . 1 . . C
H17 .6345 .1869 .1498 .088 Uiso calc R 1 . . H
C18 .7007(4) .0979(4) .1561(2) .0613(17) Uani d . 1 . . C
H18 .7081 .0937 .1154 .092 Uiso calc R 1 . . H
C19 .7357(3) .0469(3) .1944(2) .0523(15) Uani d . 1 . . C
C20 .7831(3) -.0103(4) .1769(2) .0623(18) Uani d . 1 . . C
H20 .7936 -.016 .1368 .094 Uiso calc R 1 . . H
C21 .8143(4) -.0578(4) .2162(3) .0631(17) Uani d . 1 . . C
H21 .8468 -.096 .204 .095 Uiso calc R 1 . . H
C22 .7980(3) -.0497(3) .2738(2) .0495(13) Uani d . 1 . . C
H22 .8189 -.0835 .3011 .074 Uiso calc R 1 . . H
C23 .7224(3) .0523(3) .25373(19) .0415(12) Uani d . 1 . . C
C24 .6761(3) .1085(3) .2753(2) .0434(12) Uani d . 1 . . C
N5 .6305(2) -.0423(2) .36434(15) .0314(8) Uani d . 1 . . N
N6 .7685(2) -.0666(2) .40930(16) .0371(9) Uani d . 1 . . N
C25 .5617(2) -.0295(3) .34095(17) .0342(10) Uani d . 1 . . C
H25 .5482 .0196 .332 .051 Uiso calc R 1 . . H
C26 .5090(3) -.0842(3) .32908(19) .0381(11) Uani d . 1 . . C
H26 .4609 -.0726 .3121 .057 Uiso calc R 1 . . H
C27 .5275(3) -.1547(3) .34218(19) .0437(12) Uani d . 1 . . C
H27 .4922 -.1927 .3336 .065 Uiso calc R 1 . . H
C28 .5980(3) -.1721(3) .36824(19) .0384(11) Uani d . 1 . . C
C29 .6222(3) -.2429(3) .3854(2) .0475(13) Uani d . 1 . . C
H29 .5893 -.2834 .3787 .071 Uiso calc R 1 . . H
C30 .6900(3) -.2540(3) .4107(2) .0483(13) Uani d . 1 . . C
H30 .7033 -.3021 .4228 .072 Uiso calc R 1 . . H
C31 .7432(3) -.1964(3) .4203(2) .0433(12) Uani d . 1 . . C
C32 .8150(3) -.2049(3) .4456(2) .0510(13) Uani d . 1 . . C
H32 .8319 -.2519 .4577 .077 Uiso calc R 1 . . H
C33 .8614(3) -.1451(3) .4528(2) .0561(15) Uani d . 1 . . C
H33 .9101 -.1507 .4707 .084 Uiso calc R 1 . . H
C34 .8371(3) -.0758(3) .4339(2) .0475(12) Uani d . 1 . . C
H34 .8699 -.0349 .4386 .071 Uiso calc R 1 . . H
C35 .7219(3) -.1254(3) .40331(19) .0364(11) Uani d . 1 . . C
C36 .6487(3) -.1130(3) .37809(18) .0365(11) Uani d . 1 . . C

loop_
_atom_site_aniso_label
_atom_site_aniso_U_11
_atom_site_aniso_U_22
_atom_site_aniso_U_33
_atom_site_aniso_U_12
_atom_site_aniso_U_13
_atom_site_aniso_U_23
Cr1 .0309(4) .0389(4) .0259(3) -.0015(3) .0005(3) -.0012(3)
Cl1 .0402(6) .0529(8) .0379(6) .0115(6) -.0024(5) -.0098(5)
O11 .052(2) .056(2) .057(2) .0093(18) .0141(18) -.0136(19)
O12 .051(2) .045(2) .151(5) -.0030(19) .024(3) -.003(3)
O13 .0392(19) .046(2) .058(2) .0030(16) .0100(16) -.0026(17)
O14 .086(3) .219(7) .045(2) .094(4) -.021(2) -.035(3)
Cl2 .0452(7) .0801(10) .0301(6) .0153(7) .0036(5) -.0037(6)
O21 .052(2) .052(2) .0404(18) -.0090(17) -.0039(16) .0010(16)
O22 .059(2) .067(3) .0364(18) .0066(19) .0073(16) .0023(17)
O23 .125(4) .165(5) .051(3) .100(4) .034(3) .036(3)
O24 .062(3) .140(5) .060(3) -.053(3) .004(2) -.022(3)
Cl3 .0560(16) .075(2) .0421(14) -.0114(15) .0002(12) .0105(14)
O31 .047(4) .042(4) .068(5) .006(3) .009(4) .024(4)
O32 .126(8) .061(6) .048(5) -.053(6) .015(5) -.006(4)
O33 .104(8) .124(9) .078(7) -.045(7) .017(6) -.004(6)
O34 .122(11) .139(12) .126(10) .004(10) -.031(9) .064(9)
Cl4 .0550(17) .083(2) .0648(18) -.0136(16) .0089(14) -.0168(16)
O42 .071(5) .072(6) .069(5) -.001(4) -.005(4) -.021(4)
O43 .077(7) .046(6) .261(17) -.019(5) .033(9) .002(8)
O44 .116(10) .32(2) .061(6) -.030(13) -.014(6) -.032(10)
O50 .062(6) .075(6) .085(7) -.015(5) -.013(5) -.002(6)
O501 .072(8) .171(14) .056(7) -.027(9) -.002(5) -.026(8)
N1 .0290(18) .041(2) .0273(17) .0021(16) -.0005(15) .0027(16)
N2 .0321(19) .034(2) .0265(17) -.0010(16) .0014(14) -.0017(15)
C1 .034(2) .043(3) .032(2) -.001(2) .0031(18) -.002(2)
C2 .035(3) .060(3) .039(3) -.002(2) .004(2) -.008(2)
C3 .030(2) .049(3) .042(3) -.003(2) -.0024(19) -.006(2)
C4 .034(2) .037(3) .031(2) -.0020(19) -.0005(18) -.0020(19)
C5 .042(3) .041(3) .039(2) -.002(2) -.003(2) -.008(2)
C6 .047(3) .042(3) .035(2) .005(2) -.004(2) -.011(2)
C7 .037(2) .039(3) .033(2) .007(2) -.0002(19) -.002(2)
C8 .037(2) .049(3) .029(2) .006(2) .0016(19) -.002(2)
C9 .036(2) .055(3) .029(2) .005(2) .0022(19) .004(2)
C10 .035(2) .043(3) .033(2) .000(2) .0014(18) .002(2)
C11 .032(2) .032(2) .029(2) .0042(19) -.0030(17) .0004(18)
C12 .034(2) .041(3) .025(2) .005(2) .0002(17) -.0009(19)
N3 .0333(19) .040(2) .0279(18) -.0038(17) -.0015(15) .0023(16)
N4 .036(2) .048(2) .034(2) -.0102(18) .0048(16) -.0059(18)
C13 .037(3) .048(3) .038(2) -.003(2) .001(2) .001(2)
C14 .043(3) .049(3) .064(4) -.003(2) -.010(3) .009(3)
C15 .045(3) .065(4) .054(3) -.012(3) -.018(2) .031(3)
C16 .040(3) .064(4) .039(3) -.014(3) -.008(2) .016(3)
C17 .064(4) .068(4) .042(3) -.030(3) -.017(3) .019(3)
C18 .070(4) .078(5) .036(3) -.036(4) .001(3) .007(3)
C19 .052(3) .075(4) .030(2) -.032(3) .003(2) -.006(3)
C20 .072(4) .076(4) .040(3) -.037(3) .023(3) -.022(3)
C21 .071(4) .070(4) .050(3) -.023(3) .023(3) -.025(3)
C22 .047(3) .052(3) .049(3) -.015(2) .012(2) -.016(2)
C23 .041(3) .052(3) .031(2) -.018(2) .000(2) -.003(2)
C24 .041(3) .057(3) .032(2) -.020(2) -.004(2) .004(2)
N5 .035(2) .035(2) .0249(17) -.0040(16) .0050(15) -.0040(15)
N6 .0305(19) .045(2) .036(2) .0073(17) -.0005(16) -.0030(18)
C25 .034(2) .043(3) .026(2) .001(2) .0018(17) .000(2)
C26 .036(2) .044(3) .034(2) -.005(2) .0042(19) -.005(2)
C27 .043(3) .054(3) .034(2) -.015(2) .011(2) -.012(2)
C28 .046(3) .036(3) .033(2) -.003(2) .013(2) -.004(2)
C29 .058(3) .041(3) .045(3) -.004(2) .014(3) -.005(2)
C30 .070(4) .033(3) .043(3) .008(3) .020(3) -.003(2)
C31 .049(3) .045(3) .036(2) .010(2) .011(2) -.007(2)
C32 .060(3) .049(3) .045(3) .017(3) .006(3) -.003(3)
C33 .050(3) .068(4) .050(3) .023(3) -.005(2) -.003(3)
C34 .046(3) .050(3) .046(3) .008(2) -.007(2) -.004(2)
C35 .045(3) .036(3) .028(2) .006(2) .0075(19) -.0056(19)
C36 .039(2) .044(3) .026(2) .004(2) .0095(19) -.008(2)

loop_
_atom_type_symbol
_atom_type_description
_atom_type_scat_dispersion_real
_atom_type_scat_dispersion_imag
_atom_type_scat_source
C C .0033 .0016 'International Tables Vol C Tables 4.2.6.8 and 6.1.1.4'
H H 0 0 'International Tables Vol C Tables 4.2.6.8 and 6.1.1.4'
N N .0061 .0033 'International Tables Vol C Tables 4.2.6.8 and 6.1.1.4'
O O .0106 .006 'International Tables Vol C Tables 4.2.6.8 and 6.1.1.4'
Cl Cl .1484 .1585 'International Tables Vol C Tables 4.2.6.8 and 6.1.1.4'
Cr Cr .3209 .6236 'International Tables Vol C Tables 4.2.6.8 and 6.1.1.4'

loop_
_geom_angle_atom_site_label_1
_geom_angle_atom_site_label_2
_geom_angle_atom_site_label_3
_geom_angle_site_symmetry_3
_geom_angle
N2 Cr1 N6 . 96.94(15)
N2 Cr1 N3 . 90.38(15)
N6 Cr1 N3 . 171.23(15)
N2 Cr1 N5 . 177.53(14)
N6 Cr1 N5 . 81.15(15)
N3 Cr1 N5 . 91.65(15)
N2 Cr1 N1 . 81.31(14)
N6 Cr1 N1 . 89.88(14)
N3 Cr1 N1 . 96.01(14)
N5 Cr1 N1 . 97.07(14)
N2 Cr1 N4 . 92.65(14)
N6 Cr1 N4 . 93.31(16)
N3 Cr1 N4 . 81.49(16)
N5 Cr1 N4 . 89.04(14)
N1 Cr1 N4 . 173.48(15)
O14 Cl1 O12 . 110.1(4)
O14 Cl1 O13 . 110.4(3)
O12 Cl1 O13 . 109.0(2)
O14 Cl1 O11 . 110.1(3)
O12 Cl1 O11 . 106.9(2)
O13 Cl1 O11 . 110.3(2)
O21 Cl2 O23 . 111.5(3)
O21 Cl2 O22 . 110.2(2)
O23 Cl2 O22 . 112.2(3)
O21 Cl2 O24 . 107.7(3)
O23 Cl2 O24 . 105.9(3)
O22 Cl2 O24 . 109.2(2)
O32 Cl3 O34 . 113.4(7)
O32 Cl3 O31 . 102.4(5)
O34 Cl3 O31 . 107.5(7)
O32 Cl3 O33 . 110.0(5)
O34 Cl3 O33 . 110.3(7)
O31 Cl3 O33 . 113.2(6)
O43 O34 Cl3 . 149.6(14)
O43 O34 Cl4 . 47.1(6)
Cl3 O34 Cl4 . 150.5(10)
O41 Cl4 O44 . 108.1(7)
O41 Cl4 O43 . 114.0(5)
O44 Cl4 O43 . 106.8(8)
O41 Cl4 O42 . 110.4(5)
O44 Cl4 O42 . 108.3(6)
O43 Cl4 O42 . 109.0(7)
O41 Cl4 O34 . 142.9(6)
O44 Cl4 O34 . 104.1(8)
O43 Cl4 O34 . 36.9(6)
O42 Cl4 O34 . 75.4(6)
O34 O43 Cl4 . 96.0(9)
Cl4 O44 O44 2_755 133.9(13)
C10 N1 C11 . 118.0(4)
C10 N1 Cr1 . 129.2(3)
C11 N1 Cr1 . 112.6(3)
C1 N2 C12 . 117.5(4)
C1 N2 Cr1 . 129.8(3)
C12 N2 Cr1 . 112.7(3)
N2 C1 C2 . 122.7(4)
C3 C2 C1 . 120.2(4)
C2 C3 C4 . 119.2(4)
C12 C4 C3 . 117.2(4)
C12 C4 C5 . 118.0(4)
C3 C4 C5 . 124.8(4)
C6 C5 C4 . 122.2(4)
C5 C6 C7 . 121.0(4)
C8 C7 C11 . 117.4(4)
C8 C7 C6 . 124.5(4)
C11 C7 C6 . 118.0(4)
C9 C8 C7 . 119.5(4)
C8 C9 C10 . 119.7(4)
N1 C10 C9 . 122.6(4)
N1 C11 C7 . 122.7(4)
N1 C11 C12 . 117.3(4)
C7 C11 C12 . 120.0(4)
N2 C12 C4 . 123.3(4)
N2 C12 C11 . 115.9(4)
C4 C12 C11 . 120.8(4)
C13 N3 C24 . 119.2(4)
C13 N3 Cr1 . 129.1(3)
C24 N3 Cr1 . 111.7(3)
C22 N4 C23 . 118.7(4)
C22 N4 Cr1 . 129.1(4)
C23 N4 Cr1 . 112.1(3)
N3 C13 C14 . 121.7(5)
C15 C14 C13 . 119.4(5)
C14 C15 C16 . 121.0(5)
C15 C16 C24 . 117.2(5)
C15 C16 C17 . 126.2(5)
C24 C16 C17 . 116.5(5)
C18 C17 C16 . 121.6(5)
C17 C18 C19 . 121.1(5)
C23 C19 C20 . 116.6(5)
C23 C19 C18 . 118.9(6)
C20 C19 C18 . 124.5(5)
C21 C20 C19 . 121.3(5)
C20 C21 C22 . 118.9(6)
N4 C22 C21 . 122.4(6)
N4 C23 C19 . 122.1(5)
N4 C23 C24 . 117.4(4)
C19 C23 C24 . 120.5(5)
N3 C24 C23 . 117.2(4)
N3 C24 C16 . 121.5(5)
C23 C24 C16 . 121.3(4)
C25 N5 C36 . 117.7(4)
C25 N5 Cr1 . 130.1(3)
C36 N5 Cr1 . 111.9(3)
C34 N6 C35 . 119.0(4)
C34 N6 Cr1 . 128.5(4)
C35 N6 Cr1 . 112.5(3)
N5 C25 C26 . 123.4(4)
C27 C26 C25 . 118.9(5)
C26 C27 C28 . 120.9(5)
C27 C28 C36 . 116.4(4)
C27 C28 C29 . 125.7(5)
C36 C28 C29 . 117.9(5)
C30 C29 C28 . 121.4(5)
C29 C30 C31 . 122.4(5)
C32 C31 C35 . 117.1(5)
C32 C31 C30 . 124.9(5)
C35 C31 C30 . 118.0(5)
C33 C32 C31 . 119.8(5)
C32 C33 C34 . 120.3(5)
N6 C34 C33 . 120.8(5)
N6 C35 C31 . 123.1(4)
N6 C35 C36 . 117.2(4)
C31 C35 C36 . 119.7(5)
N5 C36 C28 . 122.7(4)
N5 C36 C35 . 116.8(4)
C28 C36 C35 . 120.5(4)

loop_
_geom_bond_atom_site_label_1
_geom_bond_atom_site_label_2
_geom_bond_site_symmetry_2
_geom_bond_distance
_geom_bond_publ_flag
Cr1 N2 . 2.040(4) ?
Cr1 N6 . 2.040(4) ?
Cr1 N3 . 2.040(4) ?
Cr1 N5 . 2.049(4) ?
Cr1 N1 . 2.050(3) ?
Cr1 N4 . 2.055(4) ?
Cl1 O14 . 1.418(4) ?
Cl1 O12 . 1.429(4) ?
Cl1 O13 . 1.438(3) ?
Cl1 O11 . 1.440(3) ?
Cl2 O21 . 1.415(3) ?
Cl2 O23 . 1.416(4) ?
Cl2 O22 . 1.441(3) ?
Cl2 O24 . 1.463(5) ?
Cl3 O32 . 1.352(8) ?
Cl3 O34 . 1.376(10) ?
Cl3 O31 . 1.391(7) ?
Cl3 O33 . 1.394(9) ?
O34 O43 . 1.156(14) ?
O34 Cl4 . 1.915(11) ?
Cl4 O41 . 1.292(7) ?
Cl4 O44 . 1.388(10) ?
Cl4 O43 . 1.411(9) ?
Cl4 O42 . 1.418(8) ?
O44 O44 2_755 1.432(19) ?
O50 O501 . .843(13) ?
N1 C10 . 1.330(5) ?
N1 C11 . 1.365(6) ?
N2 C1 . 1.330(5) ?
N2 C12 . 1.390(5) ?
C1 C2 . 1.392(7) ?
C2 C3 . 1.378(6) ?
C3 C4 . 1.416(6) ?
C4 C12 . 1.392(6) ?
C4 C5 . 1.425(6) ?
C5 C6 . 1.344(6) ?
C6 C7 . 1.438(7) ?
C7 C8 . 1.393(6) ?
C7 C11 . 1.407(6) ?
C8 C9 . 1.375(7) ?
C9 C10 . 1.390(6) ?
C11 C12 . 1.429(6) ?
N3 C13 . 1.331(6) ?
N3 C24 . 1.391(6) ?
N4 C22 . 1.346(6) ?
N4 C23 . 1.365(6) ?
C13 C14 . 1.413(7) ?
C14 C15 . 1.363(8) ?
C15 C16 . 1.401(8) ?
C16 C24 . 1.415(7) ?
C16 C17 . 1.443(7) ?
C17 C18 . 1.364(9) ?
C18 C19 . 1.415(8) ?
C19 C23 . 1.393(6) ?
C19 C20 . 1.404(9) ?
C20 C21 . 1.362(9) ?
C21 C22 . 1.369(7) ?
C23 C24 . 1.409(7) ?
N5 C25 . 1.337(5) ?
N5 C36 . 1.368(6) ?
N6 C34 . 1.335(6) ?
N6 C35 . 1.359(6) ?
C25 C26 . 1.388(6) ?
C26 C27 . 1.363(7) ?
C27 C28 . 1.405(7) ?
C28 C36 . 1.416(7) ?
C28 C29 . 1.417(7) ?
C29 C30 . 1.334(8) ?
C30 C31 . 1.424(7) ?
C31 C32 . 1.390(7) ?
C31 C35 . 1.404(7) ?
C32 C33 . 1.373(8) ?
C33 C34 . 1.404(8) ?
C35 C36 . 1.421(7) ?
